data_4071514
loop_
_publ_author_name
'Vicente, Jos\'e'
'Chicote, Mar\'ia Teresa'
'Mart\'inez-Mart\'inez, Antonio Jes\'us'
'Jones, Peter G.'
'Bautista, Delia'

_publ_section_title
;
 New Palladacycles Containing Terdentate [C,N,O]n&#x2212;(n= 0, 1, 2) or
 Tetradentate [N,C,O,N&#x2032;]n&#x2212;(n= 1, 2) Ligands. The First
 1,2-Dihydroquinazoline-4-yl Complexes
;
_journal_issue 13
_journal_name_full Organometallics
_journal_page_first 3254
_journal_paper_doi 10.1021/om800205g
_journal_volume 27
_journal_year 2008
_chemical_formula_sum 'C38 H47 Cl4 F3 N3 O4 P Pd S'
_chemical_formula_weight 978.02
_chemical_name_systematic
;
 ?
;
_space_group_IT_number 14
_symmetry_cell_setting monoclinic
_symmetry_space_group_name_Hall '-P 2ybc'
_symmetry_space_group_name_H-M 'P 1 21/c 1'
_atom_sites_solution_hydrogens geom
_atom_sites_solution_primary direct
_atom_sites_solution_secondary difmap
_audit_creation_method SHELXL-97
_cell_angle_alpha 90.00
_cell_angle_beta 98.698(4)
_cell_angle_gamma 90.00
_cell_formula_units_Z 8
_cell_length_a 17.7886(18)
_cell_length_b 13.7537(13)
_cell_length_c 35.728(4)
_cell_measurement_reflns_used 9687
_cell_measurement_temperature 133(2)
_cell_measurement_theta_max 29.30
_cell_measurement_theta_min 2.42
_cell_volume 8640.6(15)
_computing_cell_refinement 'Bruker SAINT'
_computing_data_collection 'Bruker SMART'
_computing_data_reduction 'Bruker SAINT'
_computing_molecular_graphics 'Siemens XP'
_computing_publication_material SHELXL-97
_computing_structure_refinement 'SHELXL-97 (Sheldrick, 1997)'
_computing_structure_solution 'SHELXS-97 (Sheldrick, 1990)'
_diffrn_ambient_temperature 133(2)
_diffrn_detector_area_resol_mean 8.192
_diffrn_measured_fraction_theta_full 0.999
_diffrn_measured_fraction_theta_max 0.998
_diffrn_measurement_device_type 'Bruker SMART 1000 CCD area detector'
_diffrn_measurement_method 'phi and omega scans'
_diffrn_radiation_monochromator graphite
_diffrn_radiation_source 'fine-focus sealed tube'
_diffrn_radiation_type MoK\a
_diffrn_radiation_wavelength 0.71073
_diffrn_reflns_av_R_equivalents 0.1268
_diffrn_reflns_av_sigmaI/netI 0.0974
_diffrn_reflns_limit_h_max 21
_diffrn_reflns_limit_h_min -21
_diffrn_reflns_limit_k_max 16
_diffrn_reflns_limit_k_min -16
_diffrn_reflns_limit_l_max 42
_diffrn_reflns_limit_l_min -42
_diffrn_reflns_number 102372
_diffrn_reflns_theta_full 25.00
_diffrn_reflns_theta_max 25.03
_diffrn_reflns_theta_min 1.15
_exptl_absorpt_coefficient_mu 0.817
_exptl_absorpt_correction_T_max 0.9083
_exptl_absorpt_correction_T_min 0.4389
_exptl_absorpt_correction_type multi-scan
_exptl_absorpt_process_details SADABS
_exptl_crystal_colour colourless
_exptl_crystal_density_diffrn 1.504
_exptl_crystal_density_meas ?
_exptl_crystal_density_method 'not measured'
_exptl_crystal_description tablet
_exptl_crystal_F_000 4000
_exptl_crystal_size_max 0.4
_exptl_crystal_size_mid 0.4
_exptl_crystal_size_min 0.12
_refine_diff_density_max 2.162
_refine_diff_density_min -3.630
_refine_diff_density_rms 0.177
_refine_ls_extinction_method none
_refine_ls_goodness_of_fit_ref 1.205
_refine_ls_hydrogen_treatment 'rigid methyls at C10 & C11, others riding'
_refine_ls_matrix_type full
_refine_ls_number_parameters 995
_refine_ls_number_reflns 15260
_refine_ls_number_restraints 819
_refine_ls_restrained_S_all 1.180
_refine_ls_R_factor_all 0.1598
_refine_ls_R_factor_gt 0.1136
_refine_ls_shift/su_max 0.003
_refine_ls_shift/su_mean 0.000
_refine_ls_structure_factor_coef Fsqd
_refine_ls_weighting_details 'calc w=1/[\s^2^(Fo^2^)+(0.0000P)^2^+222.7481P] where P=(Fo^2^+2Fc^2^)/3'
_refine_ls_weighting_scheme calc
_refine_ls_wR_factor_gt 0.2355
_refine_ls_wR_factor_ref 0.2528
_reflns_number_gt 10425
_reflns_number_total 15260
_reflns_threshold_expression >2sigma(I)
_cod_data_source_file om800205g-file005.cif
_cod_data_source_block noqui
_cod_depositor_comments
;
The following automatic conversions were performed:

'_symmetry_cell_setting' value 'Monoclinic' changed to 'monoclinic'
according to /home/saulius/struct/CIF-dictionaries/cif_core.dic
dictionary named 'cif_core.dic' version 2.4.1 from 2010-06-29.

Automatic conversion script
Id: cif_fix_values 1715 2011-07-08 13:25:40Z adriana 

The following automatic conversions were performed:

'_exptl_crystal_density_meas' value 'not measured' was changed to '?'
- the value is perceived as not measured.

Automatic conversion script
Id: cif_fix_values 3008 2015-01-20 13:52:24Z robertas 
;
_cod_original_cell_volume 8640.7(15)
_cod_original_sg_symbol_H-M 'P 21/c'
_cod_database_code 4071514

loop_
_symmetry_equiv_pos_as_xyz
'x, y, z'
'-x, y+1/2, -z+1/2'
'-x, -y, -z'
'x, -y-1/2, z-1/2'

loop_
_atom_site_label
_atom_site_type_symbol
_atom_site_fract_x
_atom_site_fract_y
_atom_site_fract_z
_atom_site_U_iso_or_equiv
_atom_site_adp_type
_atom_site_occupancy
_atom_site_symmetry_multiplicity
_atom_site_calc_flag
_atom_site_refinement_flags
Pd1 Pd 0.37436(5) 0.70682(6) 0.12302(2) 0.0176(2) Uani 1 1 d .
P1 P 0.33128(17) 0.6274(2) 0.17163(8) 0.0168(6) Uani 1 1 d .
C1 C 0.4769(7) 0.6639(8) 0.1482(3) 0.023(2) Uani 1 1 d DU
C2 C 0.5101(7) 0.5778(8) 0.1399(3) 0.022(2) Uani 1 1 d DU
C3 C 0.5845(7) 0.5545(9) 0.1557(3) 0.030(3) Uani 1 1 d DU
H3 H 0.6072 0.4961 0.1487 0.036 Uiso 1 1 calc R
C4 C 0.6250(7) 0.6172(9) 0.1816(4) 0.032(3) Uani 1 1 d DU
H4 H 0.6750 0.6005 0.1932 0.039 Uiso 1 1 calc R
C5 C 0.5929(7) 0.7041(9) 0.1909(3) 0.031(3) Uani 1 1 d DU
H5 H 0.6201 0.7474 0.2087 0.037 Uiso 1 1 calc R
C6 C 0.5204(6) 0.7262(8) 0.1735(3) 0.023(2) Uani 1 1 d DU
H6 H 0.4990 0.7869 0.1790 0.027 Uiso 1 1 calc R
C7 C 0.4610(7) 0.4181(9) 0.1127(3) 0.028(2) Uani 1 1 d U
C8 C 0.4100(8) 0.3717(9) 0.0858(4) 0.032(3) Uani 1 1 d U
H8 H 0.4081 0.3027 0.0862 0.039 Uiso 1 1 calc R
C9 C 0.3598(9) 0.4221(11) 0.0573(4) 0.042(3) Uani 1 1 d U
C10 C 0.5133(8) 0.3565(9) 0.1405(4) 0.040(3) Uani 1 1 d U
H10A H 0.5618 0.3474 0.1312 0.048 Uiso 1 1 calc R
H10B H 0.4897 0.2930 0.1432 0.048 Uiso 1 1 calc R
H10C H 0.5222 0.3891 0.1652 0.048 Uiso 1 1 calc R
C11 C 0.3057(10) 0.3604(13) 0.0300(5) 0.066(5) Uani 1 1 d U
H11A H 0.2536 0.3690 0.0353 0.079 Uiso 1 1 calc R
H11B H 0.3201 0.2918 0.0332 0.079 Uiso 1 1 calc R
H11C H 0.3084 0.3805 0.0039 0.079 Uiso 1 1 calc R
C12 C 0.2143(7) 0.8142(10) 0.1153(4) 0.036(3) Uani 1 1 d U
H12A H 0.2417 0.8624 0.1324 0.053 Uiso 1 1 calc R
H12B H 0.1927 0.7644 0.1301 0.053 Uiso 1 1 calc R
H12C H 0.1733 0.8464 0.0984 0.053 Uiso 1 1 calc R
C13 C 0.2246(8) 0.6955(10) 0.0669(4) 0.037(3) Uani 1 1 d U
H13A H 0.2588 0.6640 0.0516 0.055 Uiso 1 1 calc R
H13B H 0.1835 0.7283 0.0503 0.055 Uiso 1 1 calc R
H13C H 0.2029 0.6464 0.0821 0.055 Uiso 1 1 calc R
C14 C 0.2952(8) 0.8489(9) 0.0692(4) 0.034(3) Uani 1 1 d U
H14A H 0.2530 0.8710 0.0498 0.040 Uiso 1 1 calc R
H14B H 0.3122 0.9048 0.0858 0.040 Uiso 1 1 calc R
C15 C 0.3600(8) 0.8133(10) 0.0503(3) 0.034(3) Uani 1 1 d U
H15A H 0.3423 0.7585 0.0333 0.041 Uiso 1 1 calc R
H15B H 0.3768 0.8662 0.0347 0.041 Uiso 1 1 calc R
C16 C 0.4686(8) 0.8677(10) 0.0951(4) 0.042(3) Uani 1 1 d U
H16A H 0.4350 0.9092 0.1076 0.063 Uiso 1 1 calc R
H16B H 0.4872 0.9043 0.0749 0.063 Uiso 1 1 calc R
H16C H 0.5118 0.8467 0.1137 0.063 Uiso 1 1 calc R
C17 C 0.4756(8) 0.7193(10) 0.0601(4) 0.035(3) Uani 1 1 d U
H17A H 0.5187 0.6978 0.0787 0.053 Uiso 1 1 calc R
H17B H 0.4945 0.7564 0.0400 0.053 Uiso 1 1 calc R
H17C H 0.4473 0.6624 0.0491 0.053 Uiso 1 1 calc R
C21 C 0.3865(6) 0.5326(7) 0.1984(3) 0.020(2) Uani 1 1 d DU
C22 C 0.4480(6) 0.5590(8) 0.2255(3) 0.024(2) Uani 1 1 d DU
H22 H 0.4603 0.6258 0.2294 0.029 Uiso 1 1 calc R
C23 C 0.4912(6) 0.4895(8) 0.2465(3) 0.028(3) Uani 1 1 d DU
H23 H 0.5330 0.5086 0.2648 0.033 Uiso 1 1 calc R
C24 C 0.4740(6) 0.3926(8) 0.2413(3) 0.029(3) Uani 1 1 d DU
H24 H 0.5039 0.3446 0.2557 0.034 Uiso 1 1 calc R
C25 C 0.4134(7) 0.3657(8) 0.2150(3) 0.032(3) Uani 1 1 d DU
H25 H 0.4016 0.2986 0.2115 0.039 Uiso 1 1 calc R
C26 C 0.3688(6) 0.4340(8) 0.1935(3) 0.026(3) Uani 1 1 d DU
H26 H 0.3266 0.4140 0.1757 0.031 Uiso 1 1 calc R
C31 C 0.2403(6) 0.5677(7) 0.1561(3) 0.020(2) Uani 1 1 d DU
C32 C 0.1747(7) 0.5810(8) 0.1730(3) 0.032(3) Uani 1 1 d DU
H32 H 0.1752 0.6240 0.1938 0.038 Uiso 1 1 calc R
C33 C 0.1094(7) 0.5307(9) 0.1588(4) 0.041(3) Uani 1 1 d DU
H33 H 0.0646 0.5408 0.1697 0.050 Uiso 1 1 calc R
C34 C 0.1075(7) 0.4670(9) 0.1295(4) 0.042(3) Uani 1 1 d DU
H34 H 0.0622 0.4320 0.1207 0.050 Uiso 1 1 calc R
C35 C 0.1710(7) 0.4534(9) 0.1126(4) 0.036(3) Uani 1 1 d DU
H35 H 0.1693 0.4094 0.0920 0.043 Uiso 1 1 calc R
C36 C 0.2377(7) 0.5034(9) 0.1254(3) 0.030(3) Uani 1 1 d DU
H36 H 0.2815 0.4940 0.1135 0.036 Uiso 1 1 calc R
C41 C 0.3178(6) 0.7151(7) 0.2084(3) 0.021(2) Uani 1 1 d DU
C42 C 0.2998(6) 0.6850(8) 0.2434(3) 0.030(3) Uani 1 1 d DU
H42 H 0.2918 0.6180 0.2479 0.036 Uiso 1 1 calc R
C43 C 0.2937(7) 0.7520(10) 0.2712(3) 0.041(3) Uani 1 1 d DU
H43 H 0.2813 0.7312 0.2949 0.049 Uiso 1 1 calc R
C44 C 0.3055(7) 0.8501(9) 0.2648(3) 0.036(3) Uani 1 1 d DU
H44 H 0.3009 0.8962 0.2842 0.043 Uiso 1 1 calc R
C45 C 0.3239(6) 0.8810(8) 0.2306(3) 0.026(2) Uani 1 1 d DU
H45 H 0.3325 0.9480 0.2264 0.031 Uiso 1 1 calc R
C46 C 0.3298(6) 0.8146(7) 0.2028(3) 0.017(2) Uani 1 1 d DU
H46 H 0.3421 0.8362 0.1792 0.021 Uiso 1 1 calc R
N1 N 0.4652(6) 0.5141(7) 0.1141(3) 0.026(2) Uani 1 1 d U
H1 H 0.4350 0.5438 0.0959 0.031 Uiso 1 1 calc R
N2 N 0.2677(6) 0.7680(7) 0.0925(3) 0.024(2) Uani 1 1 d U
N3 N 0.4255(6) 0.7807(7) 0.0787(3) 0.027(2) Uani 1 1 d U
O1 O 0.3574(6) 0.5117(7) 0.0537(3) 0.045(3) Uani 1 1 d U
Pd2 Pd 0.12441(5) 0.35096(6) 0.37051(2) 0.0171(2) Uani 1 1 d .
P2 P 0.16550(17) 0.4179(2) 0.31912(8) 0.0178(6) Uani 1 1 d .
C1' C 0.0188(6) 0.3886(8) 0.3456(3) 0.018(2) Uani 1 1 d DU
C2' C -0.0120(6) 0.4803(8) 0.3515(3) 0.020(2) Uani 1 1 d DU
C3' C -0.0866(7) 0.5005(9) 0.3355(3) 0.029(3) Uani 1 1 d DU
H3' H -0.1083 0.5617 0.3401 0.034 Uiso 1 1 calc R
C4' C -0.1296(8) 0.4329(11) 0.3131(4) 0.040(3) Uani 1 1 d DU
H4' H -0.1800 0.4486 0.3017 0.048 Uiso 1 1 calc R
C5' C -0.1003(7) 0.3446(10) 0.3073(4) 0.035(3) Uani 1 1 d DU
H5' H -0.1299 0.2983 0.2917 0.042 Uiso 1 1 calc R
C6' C -0.0271(7) 0.3217(9) 0.3240(3) 0.027(3) Uani 1 1 d DU
H6' H -0.0079 0.2585 0.3205 0.033 Uiso 1 1 calc R
C7' C 0.0355(8) 0.6455(8) 0.3780(4) 0.029(3) Uani 1 1 d U
C8' C 0.0865(8) 0.6863(9) 0.4054(4) 0.038(3) Uani 1 1 d U
H8' H 0.0876 0.7553 0.4065 0.046 Uiso 1 1 calc R
C9' C 0.1374(9) 0.6370(10) 0.4322(4) 0.038(3) Uani 1 1 d U
C10' C -0.0192(8) 0.7058(10) 0.3505(4) 0.043(3) Uani 1 1 d U
H10D H -0.0667 0.7155 0.3608 0.052 Uiso 1 1 calc R
H10E H -0.0301 0.6717 0.3261 0.052 Uiso 1 1 calc R
H10F H 0.0038 0.7691 0.3467 0.052 Uiso 1 1 calc R
C11' C 0.1925(11) 0.6961(13) 0.4601(4) 0.070(5) Uani 1 1 d U
H11D H 0.2339 0.6540 0.4719 0.084 Uiso 1 1 calc R
H11E H 0.1656 0.7230 0.4798 0.084 Uiso 1 1 calc R
H11F H 0.2136 0.7493 0.4467 0.084 Uiso 1 1 calc R
C12' C 0.2838(7) 0.2457(10) 0.3805(4) 0.033(3) Uani 1 1 d U
H12D H 0.2553 0.1932 0.3663 0.050 Uiso 1 1 calc R
H12E H 0.3265 0.2182 0.3978 0.050 Uiso 1 1 calc R
H12F H 0.3032 0.2903 0.3628 0.050 Uiso 1 1 calc R
C13' C 0.2761(8) 0.3775(10) 0.4237(4) 0.045(4) Uani 1 1 d U
H13D H 0.2423 0.4128 0.4382 0.067 Uiso 1 1 calc R
H13E H 0.2955 0.4223 0.4060 0.067 Uiso 1 1 calc R
H13F H 0.3187 0.3501 0.4410 0.067 Uiso 1 1 calc R
C14' C 0.2084(8) 0.2260(10) 0.4292(4) 0.039(3) Uani 1 1 d U
H14C H 0.1931 0.1649 0.4155 0.047 Uiso 1 1 calc R
H14D H 0.2514 0.2111 0.4494 0.047 Uiso 1 1 calc R
C15' C 0.1434(8) 0.2642(11) 0.4466(3) 0.041(3) Uani 1 1 d U
H15C H 0.1288 0.2160 0.4648 0.049 Uiso 1 1 calc R
H15D H 0.1590 0.3247 0.4607 0.049 Uiso 1 1 calc R
C16' C 0.0377(9) 0.1948(9) 0.4052(4) 0.041(3) Uani 1 1 d U
H16D H -0.0059 0.2099 0.3858 0.061 Uiso 1 1 calc R
H16E H 0.0198 0.1637 0.4269 0.061 Uiso 1 1 calc R
H16F H 0.0722 0.1506 0.3946 0.061 Uiso 1 1 calc R
C17' C 0.0225(8) 0.3484(10) 0.4343(3) 0.037(3) Uani 1 1 d U
H17D H -0.0216 0.3621 0.4151 0.055 Uiso 1 1 calc R
H17E H 0.0475 0.4097 0.4430 0.055 Uiso 1 1 calc R
H17F H 0.0056 0.3151 0.4558 0.055 Uiso 1 1 calc R
C21' C 0.1044(6) 0.5062(8) 0.2892(3) 0.033(3) Uani 1 1 d DU
C22' C 0.0449(6) 0.4668(12) 0.2640(3) 0.050(4) Uani 1 1 d DU
H22' H 0.0378 0.3984 0.2623 0.061 Uiso 1 1 calc R
C23' C -0.0046(8) 0.5300(16) 0.2411(4) 0.081(5) Uani 1 1 d DU
H23' H -0.0459 0.5052 0.2238 0.097 Uiso 1 1 calc R
C24' C 0.0082(10) 0.6279(13) 0.2444(5) 0.100(6) Uani 1 1 d DU
H24' H -0.0254 0.6702 0.2289 0.120 Uiso 1 1 calc R
C25' C 0.0668(9) 0.6687(13) 0.2688(6) 0.085(6) Uani 1 1 d DU
H25' H 0.0738 0.7371 0.2699 0.102 Uiso 1 1 calc R
C26' C 0.1163(8) 0.6061(10) 0.2922(4) 0.049(4) Uani 1 1 d DU
H26' H 0.1570 0.6317 0.3097 0.059 Uiso 1 1 calc R
C31' C 0.2540(6) 0.4854(8) 0.3322(3) 0.021(2) Uani 1 1 d DU
C32' C 0.3205(6) 0.4658(8) 0.3176(3) 0.027(3) Uani 1 1 d DU
H32' H 0.3214 0.4159 0.2993 0.033 Uiso 1 1 calc R
C33' C 0.3861(7) 0.5198(9) 0.3300(3) 0.032(3) Uani 1 1 d DU
H33' H 0.4317 0.5061 0.3201 0.039 Uiso 1 1 calc R
C34' C 0.3849(8) 0.5930(10) 0.3564(4) 0.046(3) Uani 1 1 d DU
H34' H 0.4297 0.6298 0.3643 0.055 Uiso 1 1 calc R
C35' C 0.3195(8) 0.6130(9) 0.3713(4) 0.045(3) Uani 1 1 d DU
H35' H 0.3188 0.6638 0.3893 0.054 Uiso 1 1 calc R
C36' C 0.2543(7) 0.5576(8) 0.3596(4) 0.034(3) Uani 1 1 d DU
H36' H 0.2096 0.5693 0.3705 0.041 Uiso 1 1 calc R
C41' C 0.1834(6) 0.3280(8) 0.2845(3) 0.024(2) Uani 1 1 d DU
C42' C 0.1755(6) 0.2284(9) 0.2919(3) 0.032(3) Uani 1 1 d DU
H42' H 0.1614 0.2084 0.3153 0.038 Uiso 1 1 calc R
C43' C 0.1879(7) 0.1600(10) 0.2657(4) 0.038(3) Uani 1 1 d DU
H43' H 0.1818 0.0930 0.2711 0.046 Uiso 1 1 calc R
C44' C 0.2094(8) 0.1873(10) 0.2313(4) 0.051(4) Uani 1 1 d DU
H44' H 0.2199 0.1398 0.2135 0.061 Uiso 1 1 calc R
C45' C 0.2151(8) 0.2864(11) 0.2236(4) 0.049(4) Uani 1 1 d DU
H45' H 0.2278 0.3063 0.1998 0.059 Uiso 1 1 calc R
C46' C 0.2029(8) 0.3549(10) 0.2495(3) 0.038(3) Uani 1 1 d DU
H46' H 0.2077 0.4218 0.2437 0.046 Uiso 1 1 calc R
N1' N 0.0344(6) 0.5467(7) 0.3753(3) 0.023(2) Uani 1 1 d U
H1' H 0.0695 0.5181 0.3916 0.028 Uiso 1 1 calc R
N2' N 0.2336(6) 0.2988(8) 0.4022(3) 0.031(2) Uani 1 1 d U
N3' N 0.0779(6) 0.2844(7) 0.4175(3) 0.029(2) Uani 1 1 d U
O1' O 0.1432(5) 0.5461(7) 0.4348(2) 0.035(2) Uani 1 1 d U
S1 S -0.36728(19) 0.5900(2) 0.34676(9) 0.0302(7) Uani 1 1 d DU
O2 O -0.4293(5) 0.6279(7) 0.3634(3) 0.055(3) Uani 1 1 d DU
O3 O -0.3643(6) 0.6189(7) 0.3086(2) 0.051(3) Uani 1 1 d DU
O4 O -0.3537(7) 0.4900(6) 0.3539(3) 0.067(4) Uani 1 1 d DU
C98 C -0.2883(7) 0.6477(10) 0.3731(3) 0.055(4) Uani 1 1 d DU
F1 F -0.2896(6) 0.7448(6) 0.3687(3) 0.076(3) Uani 1 1 d DU
F2 F -0.2835(6) 0.6342(9) 0.4106(2) 0.095(4) Uani 1 1 d DU
F3 F -0.2224(5) 0.6182(9) 0.3637(3) 0.090(4) Uani 1 1 d DU
S2 S 0.8588(2) 0.4729(3) 0.13138(15) 0.0629(13) Uani 1 1 d DU
O5 O 0.9303(5) 0.4282(7) 0.1328(4) 0.075(4) Uani 1 1 d DU
O6 O 0.8555(8) 0.5602(7) 0.1515(3) 0.082(4) Uani 1 1 d DU
O7 O 0.8193(9) 0.4741(16) 0.0924(3) 0.143(8) Uani 1 1 d DU
C99 C 0.8042(8) 0.3903(11) 0.1520(5) 0.121(9) Uani 1 1 d DU
F4 F 0.7304(6) 0.4163(9) 0.1492(3) 0.098(4) Uani 1 1 d DU
F5 F 0.7971(9) 0.3024(9) 0.1357(6) 0.164(8) Uani 1 1 d DU
F6 F 0.8369(10) 0.3814(16) 0.1888(5) 0.193(10) Uani 1 1 d DU
C101 C 0.5259(7) 0.6359(13) 0.4491(5) 0.078(6) Uani 1 1 d D
H10A H 0.5314 0.6177 0.4229 0.093 Uiso 1 1 calc R
H10B H 0.5190 0.7073 0.4498 0.093 Uiso 1 1 calc R
Cl1 Cl 0.4455(3) 0.5798(4) 0.46109(14) 0.0785(15) Uani 1 1 d D
Cl2 Cl 0.6084(4) 0.6052(6) 0.47892(17) 0.124(3) Uani 1 1 d D
C102 C 0.0822(11) 0.4228(9) 0.5551(5) 0.080(6) Uani 1 1 d D
H10C H 0.1051 0.4466 0.5804 0.096 Uiso 1 1 calc R
H10D H 0.0263 0.4273 0.5534 0.096 Uiso 1 1 calc R
Cl3 Cl 0.1116(3) 0.4975(4) 0.52066(12) 0.0722(14) Uani 1 1 d D
Cl4 Cl 0.1071(4) 0.3036(5) 0.55070(16) 0.0975(19) Uani 1 1 d D
C103 C 0.0667(13) 0.5509(15) -0.0316(6) 0.118(10) Uani 1 1 d D
H10E H 0.0280 0.4991 -0.0371 0.141 Uiso 1 1 calc R
H10F H 0.0856 0.5674 -0.0555 0.141 Uiso 1 1 calc R
Cl5 Cl 0.0259(6) 0.6523(6) -0.0146(3) 0.178(4) Uani 1 1 d D
Cl6 Cl 0.1409(6) 0.5097(6) 0.0011(3) 0.183(5) Uani 1 1 d D
C104 C 0.6573(10) 0.4393(8) 0.0384(5) 0.072(6) Uani 1 1 d D
H10G H 0.7087 0.4441 0.0534 0.086 Uiso 1 1 calc R
H10H H 0.6627 0.4462 0.0114 0.086 Uiso 1 1 calc R
Cl7 Cl 0.6196(3) 0.3249(3) 0.04550(14) 0.0763(15) Uani 1 1 d D
Cl8 Cl 0.6020(4) 0.5329(4) 0.0509(2) 0.110(2) Uani 1 1 d D

loop_
_atom_site_aniso_label
_atom_site_aniso_U_11
_atom_site_aniso_U_22
_atom_site_aniso_U_33
_atom_site_aniso_U_23
_atom_site_aniso_U_13
_atom_site_aniso_U_12
Pd1 0.0170(5) 0.0160(4) 0.0210(4) 0.0003(4) 0.0064(3) -0.0026(4)
P1 0.0160(16) 0.0135(14) 0.0215(15) 0.0007(11) 0.0047(12) -0.0025(11)
C1 0.024(6) 0.020(5) 0.026(6) 0.002(4) 0.008(4) 0.005(4)
C2 0.021(6) 0.023(5) 0.025(6) 0.002(4) 0.010(4) -0.003(4)
C3 0.024(6) 0.024(6) 0.044(7) 0.000(5) 0.012(5) 0.005(5)
C4 0.010(6) 0.037(7) 0.051(8) 0.010(5) 0.008(5) -0.007(4)
C5 0.028(6) 0.027(6) 0.036(7) 0.004(5) 0.000(5) -0.011(5)
C6 0.015(5) 0.023(6) 0.033(6) 0.001(4) 0.014(5) -0.010(4)
C7 0.034(7) 0.022(5) 0.033(6) -0.003(5) 0.025(4) -0.006(5)
C8 0.040(8) 0.018(6) 0.045(7) -0.014(5) 0.023(5) -0.001(5)
C9 0.053(9) 0.044(9) 0.032(7) -0.005(6) 0.014(5) -0.019(7)
C10 0.045(9) 0.016(6) 0.062(9) 0.002(6) 0.017(6) -0.003(6)
C11 0.067(12) 0.056(11) 0.070(11) -0.023(9) -0.007(8) -0.008(9)
C12 0.024(8) 0.048(8) 0.034(7) 0.015(5) 0.004(5) 0.017(6)
C13 0.040(9) 0.037(7) 0.029(7) 0.010(5) -0.011(6) -0.007(6)
C14 0.038(7) 0.029(6) 0.033(7) 0.016(5) 0.003(5) 0.000(5)
C15 0.050(7) 0.037(7) 0.017(6) 0.013(5) 0.009(4) -0.003(5)
C16 0.047(9) 0.030(7) 0.054(9) -0.005(6) 0.022(6) -0.023(6)
C17 0.045(8) 0.033(7) 0.034(7) 0.007(5) 0.025(6) 0.001(6)
C21 0.016(6) 0.025(5) 0.021(6) 0.006(5) 0.006(4) 0.005(4)
C22 0.024(7) 0.023(6) 0.025(6) 0.001(4) 0.005(4) 0.000(4)
C23 0.017(6) 0.037(6) 0.029(6) 0.001(5) 0.002(5) 0.002(5)
C24 0.016(6) 0.040(6) 0.030(6) 0.015(5) 0.003(4) 0.004(5)
C25 0.032(7) 0.023(6) 0.042(7) 0.003(5) 0.008(5) -0.010(5)
C26 0.014(6) 0.031(6) 0.031(6) 0.004(5) 0.000(5) -0.008(5)
C31 0.016(5) 0.016(5) 0.027(6) 0.012(4) -0.001(4) 0.001(4)
C32 0.027(7) 0.030(7) 0.039(7) 0.009(5) 0.005(5) 0.003(5)
C33 0.016(6) 0.043(8) 0.066(9) 0.017(6) 0.010(6) -0.003(5)
C34 0.023(6) 0.036(8) 0.063(9) 0.017(5) -0.008(6) -0.015(6)
C35 0.041(7) 0.019(6) 0.045(8) 0.001(5) -0.004(5) -0.015(5)
C36 0.022(6) 0.037(7) 0.028(6) 0.000(5) -0.002(5) -0.015(5)
C41 0.016(6) 0.017(5) 0.029(5) -0.002(4) 0.003(5) 0.006(5)
C42 0.033(8) 0.027(6) 0.032(6) 0.004(4) 0.011(5) 0.001(5)
C43 0.051(9) 0.052(7) 0.023(6) 0.005(5) 0.015(6) 0.004(7)
C44 0.032(8) 0.040(6) 0.036(6) -0.013(6) 0.006(6) 0.006(6)
C45 0.014(6) 0.017(5) 0.045(6) -0.006(4) 0.001(5) 0.001(5)
C46 0.006(6) 0.011(5) 0.035(6) 0.002(4) 0.003(5) 0.002(4)
N1 0.035(6) 0.019(4) 0.025(5) 0.001(4) 0.012(4) -0.002(4)
N2 0.025(6) 0.023(5) 0.024(5) 0.005(4) 0.004(4) -0.002(4)
N3 0.034(6) 0.019(5) 0.032(5) 0.002(4) 0.016(4) 0.001(4)
O1 0.061(7) 0.043(6) 0.032(5) -0.011(4) 0.010(5) -0.011(5)
Pd2 0.0186(5) 0.0139(4) 0.0197(4) 0.0026(4) 0.0058(3) 0.0015(4)
P2 0.0114(16) 0.0210(15) 0.0221(15) 0.0028(12) 0.0058(12) 0.0002(12)
C1' 0.014(5) 0.016(5) 0.026(6) 0.003(4) 0.012(4) -0.009(4)
C2' 0.015(5) 0.020(5) 0.025(6) 0.005(4) 0.002(4) -0.002(4)
C3' 0.016(6) 0.030(6) 0.041(7) 0.011(5) 0.010(5) 0.007(4)
C4' 0.013(6) 0.054(8) 0.052(8) 0.006(6) 0.002(5) -0.003(5)
C5' 0.019(6) 0.044(6) 0.041(7) 0.000(6) 0.004(5) -0.022(5)
C6' 0.025(6) 0.024(6) 0.034(7) -0.009(5) 0.010(5) -0.007(4)
C7' 0.039(7) 0.011(5) 0.042(7) 0.002(5) 0.019(5) 0.003(5)
C8' 0.051(9) 0.019(6) 0.047(7) -0.007(5) 0.017(5) -0.012(5)
C9' 0.053(9) 0.030(8) 0.034(7) -0.012(5) 0.015(5) -0.016(6)
C10' 0.046(9) 0.020(7) 0.065(9) 0.016(6) 0.013(6) 0.006(6)
C11' 0.107(15) 0.062(11) 0.036(9) -0.016(8) -0.001(8) -0.042(10)
C12' 0.022(7) 0.038(7) 0.039(7) 0.006(5) 0.003(5) 0.011(6)
C13' 0.035(9) 0.040(8) 0.052(9) -0.003(6) -0.015(7) 0.003(6)
C14' 0.048(8) 0.041(8) 0.028(7) 0.017(6) 0.004(5) 0.006(6)
C15' 0.062(8) 0.047(8) 0.016(6) 0.024(5) 0.016(5) 0.010(6)
C16' 0.060(10) 0.018(6) 0.049(8) 0.014(5) 0.024(6) -0.001(6)
C17' 0.047(8) 0.041(7) 0.027(7) 0.002(6) 0.024(6) -0.004(6)
C21' 0.012(6) 0.050(6) 0.040(7) 0.035(6) 0.010(5) 0.011(5)
C22' 0.008(7) 0.097(9) 0.046(8) 0.041(7) 0.003(5) -0.003(6)
C23' 0.012(7) 0.162(13) 0.067(11) 0.075(10) 0.002(6) 0.009(9)
C24' 0.041(10) 0.147(12) 0.116(14) 0.109(13) 0.028(8) 0.040(10)
C25' 0.038(9) 0.080(10) 0.147(15) 0.088(10) 0.046(8) 0.034(7)
C26' 0.027(8) 0.041(7) 0.087(10) 0.044(7) 0.028(6) 0.016(6)
C31' 0.016(5) 0.022(6) 0.024(6) 0.002(4) 0.003(4) 0.001(4)
C32' 0.022(6) 0.024(6) 0.039(7) -0.002(5) 0.012(5) -0.007(5)
C33' 0.013(6) 0.039(7) 0.048(8) -0.002(5) 0.010(5) -0.005(5)
C34' 0.035(7) 0.049(9) 0.054(9) -0.010(6) 0.008(6) -0.021(7)
C35' 0.058(9) 0.028(7) 0.054(9) -0.017(6) 0.021(7) -0.015(6)
C36' 0.035(7) 0.023(7) 0.048(8) -0.006(5) 0.021(6) -0.005(5)
C41' 0.013(6) 0.039(6) 0.021(5) -0.008(5) -0.001(4) -0.003(5)
C42' 0.020(7) 0.047(7) 0.029(6) -0.003(5) 0.005(5) -0.008(6)
C43' 0.018(7) 0.050(7) 0.048(7) -0.017(5) 0.010(6) 0.000(6)
C44' 0.039(9) 0.071(8) 0.044(7) -0.031(7) 0.011(6) -0.019(8)
C45' 0.042(9) 0.079(8) 0.030(7) -0.022(6) 0.014(6) -0.028(8)
C46' 0.038(8) 0.052(7) 0.025(6) 0.001(5) 0.007(6) -0.019(7)
N1' 0.023(5) 0.014(4) 0.033(6) 0.001(4) 0.005(4) 0.001(4)
N2' 0.036(7) 0.027(6) 0.029(6) 0.004(4) 0.007(4) 0.004(5)
N3' 0.048(6) 0.017(5) 0.026(5) 0.012(4) 0.017(4) -0.002(4)
O1' 0.038(6) 0.036(6) 0.032(5) -0.003(4) 0.006(4) -0.008(4)
S1 0.037(2) 0.0176(15) 0.0380(18) 0.0024(13) 0.0124(15) 0.0030(13)
O2 0.034(6) 0.058(7) 0.078(8) -0.014(6) 0.025(5) -0.009(5)
O3 0.066(8) 0.044(6) 0.044(6) -0.002(5) 0.011(5) -0.010(5)
O4 0.134(12) 0.015(5) 0.059(7) 0.019(5) 0.041(7) 0.004(6)
C98 0.026(9) 0.093(14) 0.046(9) -0.022(9) 0.012(7) 0.012(9)
F1 0.067(7) 0.055(6) 0.109(8) -0.037(6) 0.029(6) -0.034(5)
F2 0.060(7) 0.180(13) 0.042(6) -0.020(7) 0.002(5) 0.010(8)
F3 0.024(5) 0.174(12) 0.072(7) -0.034(7) 0.010(5) 0.020(6)
S2 0.043(3) 0.024(2) 0.118(4) -0.005(2) 0.001(2) 0.0044(17)
O5 0.030(7) 0.040(7) 0.164(13) 0.004(7) 0.042(7) -0.008(5)
O6 0.141(13) 0.035(7) 0.081(9) -0.013(6) 0.053(9) 0.013(7)
O7 0.122(14) 0.27(2) 0.031(7) 0.009(11) 0.005(8) 0.019(15)
C99 0.090(17) 0.069(14) 0.23(3) 0.038(17) 0.110(18) 0.031(13)
F4 0.050(7) 0.121(10) 0.138(10) 0.032(8) 0.061(7) 0.044(7)
F5 0.134(13) 0.075(9) 0.32(2) -0.056(12) 0.162(15) -0.057(9)
F6 0.136(15) 0.28(2) 0.154(15) 0.149(16) 0.003(12) 0.026(15)
C101 0.092(16) 0.063(13) 0.082(14) 0.023(11) 0.026(12) 0.009(11)
Cl1 0.118(5) 0.057(3) 0.070(3) 0.001(2) 0.044(3) 0.010(3)
Cl2 0.152(7) 0.143(6) 0.071(4) 0.017(4) -0.002(4) -0.064(5)
C102 0.071(14) 0.119(18) 0.053(11) 0.013(11) 0.024(10) 0.029(13)
Cl3 0.063(3) 0.102(4) 0.052(3) -0.001(2) 0.012(2) -0.023(3)
Cl4 0.115(5) 0.097(4) 0.086(4) 0.011(3) 0.035(3) 0.022(4)
C103 0.14(2) 0.096(19) 0.105(19) -0.019(15) -0.016(17) 0.048(17)
Cl5 0.236(11) 0.090(5) 0.243(10) 0.025(6) 0.149(9) 0.042(6)
Cl6 0.205(10) 0.117(7) 0.193(9) -0.005(6) -0.077(8) 0.009(7)
C104 0.093(16) 0.046(11) 0.076(13) -0.010(9) 0.009(11) 0.002(10)
Cl7 0.105(4) 0.049(3) 0.080(3) 0.001(2) 0.032(3) -0.009(3)
Cl8 0.135(6) 0.066(3) 0.149(6) -0.015(4) 0.088(5) 0.026(4)

loop_
_atom_type_symbol
_atom_type_description
_atom_type_scat_dispersion_real
_atom_type_scat_dispersion_imag
_atom_type_scat_source
C C 0.0033 0.0016 'International Tables Vol C Tables 4.2.6.8 and 6.1.1.4'
H H 0.0000 0.0000 'International Tables Vol C Tables 4.2.6.8 and 6.1.1.4'
N N 0.0061 0.0033 'International Tables Vol C Tables 4.2.6.8 and 6.1.1.4'
O O 0.0106 0.0060 'International Tables Vol C Tables 4.2.6.8 and 6.1.1.4'
F F 0.0171 0.0103 'International Tables Vol C Tables 4.2.6.8 and 6.1.1.4'
P P 0.1023 0.0942 'International Tables Vol C Tables 4.2.6.8 and 6.1.1.4'
S S 0.1246 0.1234 'International Tables Vol C Tables 4.2.6.8 and 6.1.1.4'
Cl Cl 0.1484 0.1585 'International Tables Vol C Tables 4.2.6.8 and 6.1.1.4'
Pd Pd -0.9988 1.0072 'International Tables Vol C Tables 4.2.6.8 and 6.1.1.4'

loop_
_geom_angle_atom_site_label_1
_geom_angle_atom_site_label_2
_geom_angle_atom_site_label_3
_geom_angle
C1 Pd1 N3 90.7(4)
C1 Pd1 N2 173.5(4)
N3 Pd1 N2 83.4(4)
C1 Pd1 P1 84.5(3)
N3 Pd1 P1 175.2(3)
N2 Pd1 P1 101.3(3)
C21 P1 C31 102.8(4)
C21 P1 C41 102.4(4)
C31 P1 C41 108.0(5)
C21 P1 Pd1 121.8(3)
C31 P1 Pd1 111.6(3)
C41 P1 Pd1 109.1(3)
C2 C1 C6 117.2(11)
C2 C1 Pd1 123.3(9)
C6 C1 Pd1 119.3(9)
C1 C2 C3 121.4(11)
C1 C2 N1 117.0(11)
C3 C2 N1 121.6(11)
C4 C3 C2 119.5(12)
C3 C4 C5 120.3(12)
C6 C5 C4 118.3(12)
C5 C6 C1 123.1(12)
N1 C7 C8 121.1(12)
N1 C7 C10 120.6(12)
C8 C7 C10 118.3(11)
C7 C8 C9 123.3(12)
O1 C9 C8 124.4(13)
O1 C9 C11 118.7(14)
C8 C9 C11 116.9(13)
C15 C14 N2 109.9(10)
N3 C15 C14 111.4(10)
C22 C21 C26 118.5(10)
C22 C21 P1 119.0(8)
C26 C21 P1 122.6(8)
C23 C22 C21 120.9(10)
C24 C23 C22 120.2(11)
C25 C24 C23 119.5(12)
C24 C25 C26 121.5(11)
C25 C26 C21 119.4(10)
C36 C31 C32 119.1(11)
C36 C31 P1 116.4(8)
C32 C31 P1 124.5(8)
C33 C32 C31 118.9(12)
C34 C33 C32 121.8(12)
C33 C34 C35 119.9(12)
C34 C35 C36 120.6(12)
C35 C36 C31 119.7(11)
C42 C41 C46 118.4(11)
C42 C41 P1 121.4(8)
C46 C41 P1 120.1(7)
C43 C42 C41 120.2(11)
C42 C43 C44 120.3(11)
C45 C44 C43 120.4(12)
C46 C45 C44 119.6(10)
C45 C46 C41 121.2(10)
C7 N1 C2 131.4(11)
C13 N2 C12 108.1(10)
C13 N2 C14 109.6(9)
C12 N2 C14 105.9(9)
C13 N2 Pd1 111.9(8)
C12 N2 Pd1 117.7(7)
C14 N2 Pd1 103.1(7)
C17 N3 C16 109.3(10)
C17 N3 C15 109.3(10)
C16 N3 C15 109.1(10)
C17 N3 Pd1 114.2(7)
C16 N3 Pd1 109.5(7)
C15 N3 Pd1 105.3(7)
C1' Pd2 N3' 90.6(4)
C1' Pd2 N2' 173.3(4)
N3' Pd2 N2' 82.8(4)
C1' Pd2 P2 86.1(3)
N3' Pd2 P2 176.2(3)
N2' Pd2 P2 100.4(3)
C41' P2 C31' 106.7(5)
C41' P2 C21' 101.7(5)
C31' P2 C21' 102.8(5)
C41' P2 Pd2 112.7(3)
C31' P2 Pd2 111.7(3)
C21' P2 Pd2 119.9(4)
C6' C1' C2' 118.0(11)
C6' C1' Pd2 120.4(9)
C2' C1' Pd2 121.5(8)
C3' C2' C1' 119.2(11)
C3' C2' N1' 123.3(11)
C1' C2' N1' 117.4(10)
C4' C3' C2' 121.0(12)
C5' C4' C3' 120.1(13)
C4' C5' C6' 119.9(12)
C5' C6' C1' 121.8(12)
C8' C7' N1' 117.8(12)
C8' C7' C10' 122.4(12)
N1' C7' C10' 119.8(12)
C7' C8' C9' 126.3(12)
O1' C9' C8' 124.9(12)
O1' C9' C11' 116.5(14)
C8' C9' C11' 118.6(13)
C15' C14' N2' 111.0(11)
N3' C15' C14' 110.9(10)
C22' C21' C26' 121.8(13)
C22' C21' P2 116.0(9)
C26' C21' P2 122.1(9)
C21' C22' C23' 118.9(15)
C24' C23' C22' 118.4(16)
C23' C24' C25' 123.9(16)
C24' C25' C26' 118.2(16)
C21' C26' C25' 118.7(15)
C32' C31' C36' 119.2(11)
C32' C31' P2 123.8(8)
C36' C31' P2 116.9(8)
C31' C32' C33' 119.9(11)
C34' C33' C32' 120.3(11)
C35' C34' C33' 120.7(13)
C34' C35' C36' 119.1(11)
C31' C36' C35' 120.8(11)
C46' C41' C42' 118.0(11)
C46' C41' P2 121.6(9)
C42' C41' P2 120.4(8)
C43' C42' C41' 120.9(11)
C42' C43' C44' 120.7(13)
C43' C44' C45' 118.4(13)
C46' C45' C44' 121.2(12)
C45' C46' C41' 120.8(12)
C7' N1' C2' 133.1(11)
C12' N2' C13' 109.7(11)
C12' N2' C14' 105.9(10)
C13' N2' C14' 109.7(10)
C12' N2' Pd2 116.6(8)
C13' N2' Pd2 111.7(8)
C14' N2' Pd2 102.7(8)
C16' N3' C15' 110.8(10)
C16' N3' C17' 107.0(10)
C15' N3' C17' 108.9(10)
C16' N3' Pd2 110.4(7)
C15' N3' Pd2 105.8(8)
C17' N3' Pd2 114.0(7)
O4 S1 O2 113.6(6)
O4 S1 O3 114.4(5)
O2 S1 O3 116.0(6)
O4 S1 C98 104.0(7)
O2 S1 C98 102.6(6)
O3 S1 C98 104.1(6)
F3 C98 F2 106.6(10)
F3 C98 F1 105.9(11)
F2 C98 F1 104.6(10)
F3 C98 S1 113.0(9)
F2 C98 S1 113.3(10)
F1 C98 S1 112.8(9)
O6 S2 O5 117.6(8)
O6 S2 O7 115.1(10)
O5 S2 O7 110.0(9)
O6 S2 C99 105.9(8)
O5 S2 C99 105.1(7)
O7 S2 C99 101.1(9)
F5 C99 F4 100.4(13)
F5 C99 F6 109.7(16)
F4 C99 F6 111.3(14)
F5 C99 S2 115.5(11)
F4 C99 S2 113.4(11)
F6 C99 S2 106.6(12)
Cl2 C101 Cl1 113.2(9)
Cl4 C102 Cl3 113.0(8)
Cl6 C103 Cl5 110.3(11)
Cl8 C104 Cl7 113.0(9)

loop_
_geom_bond_atom_site_label_1
_geom_bond_atom_site_label_2
_geom_bond_distance
Pd1 C1 1.998(12)
Pd1 N3 2.190(9)
Pd1 N2 2.207(10)
Pd1 P1 2.280(3)
P1 C21 1.815(11)
P1 C31 1.825(11)
P1 C41 1.825(11)
C1 C2 1.376(16)
C1 C6 1.391(16)
C2 C3 1.396(17)
C2 N1 1.425(15)
C3 C4 1.386(18)
C4 C5 1.386(18)
C5 C6 1.378(17)
C7 N1 1.323(15)
C7 C8 1.376(18)
C7 C10 1.513(18)
C8 C9 1.43(2)
C9 O1 1.240(17)
C9 C11 1.52(2)
C12 N2 1.486(15)
C13 N2 1.484(15)
C14 C15 1.503(18)
C14 N2 1.514(14)
C15 N3 1.495(16)
C16 N3 1.492(15)
C17 N3 1.461(15)
C21 C22 1.394(12)
C21 C26 1.397(13)
C22 C23 1.377(14)
C23 C24 1.374(13)
C24 C25 1.367(13)
C25 C26 1.385(14)
C31 C36 1.402(13)
C31 C32 1.406(13)
C32 C33 1.381(15)
C33 C34 1.361(15)
C34 C35 1.370(15)
C35 C36 1.388(14)
C41 C42 1.400(12)
C41 C46 1.405(12)
C42 C43 1.370(14)
C43 C44 1.390(14)
C44 C45 1.381(13)
C45 C46 1.365(13)
Pd2 C1' 2.020(11)
Pd2 N3' 2.182(9)
Pd2 N2' 2.215(11)
Pd2 P2 2.271(3)
P2 C41' 1.809(12)
P2 C31' 1.826(12)
P2 C21' 1.858(12)
C1' C6' 1.387(15)
C1' C2' 1.404(16)
C2' C3' 1.391(16)
C2' N1' 1.423(14)
C3' C4' 1.381(18)
C4' C5' 1.35(2)
C5' C6' 1.384(18)
C7' C8' 1.352(18)
C7' N1' 1.363(14)
C7' C10' 1.521(18)
C8' C9' 1.39(2)
C9' O1' 1.257(16)
C9' C11' 1.523(19)
C12' N2' 1.464(15)
C13' N2' 1.468(16)
C14' C15' 1.488(19)
C14' N2' 1.505(16)
C15' N3' 1.466(17)
C16' N3' 1.458(16)
C17' N3' 1.513(16)
C21' C22' 1.390(14)
C21' C26' 1.392(14)
C22' C23' 1.408(16)
C23' C24' 1.367(19)
C24' C25' 1.372(19)
C25' C26' 1.412(16)
C31' C32' 1.388(13)
C31' C36' 1.396(13)
C32' C33' 1.396(14)
C33' C34' 1.382(14)
C34' C35' 1.380(15)
C35' C36' 1.398(15)
C41' C46' 1.400(13)
C41' C42' 1.406(14)
C42' C43' 1.367(15)
C43' C44' 1.395(15)
C44' C45' 1.397(16)
C45' C46' 1.361(16)
S1 O4 1.413(8)
S1 O2 1.428(8)
S1 O3 1.429(8)
S1 C98 1.758(14)
C98 F3 1.332(11)
C98 F2 1.342(11)
C98 F1 1.343(12)
S2 O6 1.405(9)
S2 O5 1.406(9)
S2 O7 1.461(10)
S2 C99 1.730(16)
C99 F5 1.340(13)
C99 F4 1.349(12)
C99 F6 1.361(13)
C101 Cl2 1.730(12)
C101 Cl1 1.736(12)
C102 Cl4 1.710(12)
C102 Cl3 1.743(12)
C103 Cl6 1.722(13)
C103 Cl5 1.723(13)
C104 Cl8 1.720(12)
C104 Cl7 1.744(12)

loop_
_geom_hbond_atom_site_label_D
_geom_hbond_atom_site_label_H
_geom_hbond_atom_site_label_A
_geom_hbond_distance_DH
_geom_hbond_distance_HA
_geom_hbond_distance_DA
_geom_hbond_angle_DHA
N1 H1 O1 0.88 1.93 2.662(14) 139.0
N1' H1' O1' 0.88 1.91 2.649(13) 141.0
